data_7703076
loop_
_publ_author_name
'Xiao, Lin'
'Zhao, Yanxia'
'Qiao, Sijie'
'Sun, Ziyue'
'Santoro, Orlando'
'Redshaw, Carl'

_publ_section_title
;
 Synthesis and structures of mono- and di-nuclear aluminium and zinc
 complexes bearing \a-diimine and related ligands, and their use in the
 ring opening polymerization of cyclic esters.
;
_journal_issue 5
_journal_name_full 'Dalton transactions (Cambridge, England : 2003)'
_journal_page_first 1456
_journal_page_last 1472
_journal_paper_doi 10.1039/c9dt04332b
_journal_volume 49
_journal_year 2020
_chemical_formula_sum 'C46 H66 Al2 N4'
_chemical_formula_weight 728.98
_space_group_crystal_system monoclinic
_space_group_IT_number 14
_space_group_name_Hall '-P 2ybc'
_space_group_name_H-M_alt 'P 1 21/c 1'
_atom_sites_solution_hydrogens geom
_atom_sites_solution_primary direct
_atom_sites_solution_secondary difmap
_audit_creation_method SHELXL-2014/7
_audit_update_record
;
2019-10-04 deposited with the CCDC.	2019-12-30 downloaded from the CCDC.
;
_cell_angle_alpha 90
_cell_angle_beta 91.22(3)
_cell_angle_gamma 90
_cell_formula_units_Z 4
_cell_length_a 14.239(13)
_cell_length_b 8.148(3)
_cell_length_c 38.13(2)
_cell_measurement_reflns_used 4119
_cell_measurement_temperature 150(2)
_cell_measurement_theta_max 25.15
_cell_measurement_theta_min 2.55
_cell_volume 4423(5)
_computing_cell_refinement 'Bruker SMART'
_computing_data_collection 'Bruker SMART APEX II'
_computing_data_reduction 'Bruker SAINT'
_computing_molecular_graphics SHELXTL
_computing_publication_material SHELXTL
_computing_structure_refinement 'SHELXL-2014/7 (Sheldrick, 2014)'
_computing_structure_solution 'SHELXL-2014/7 (Sheldrick, 2014)'
_diffrn_ambient_temperature 150(2)
_diffrn_detector_area_resol_mean 'fine-focus sealed tube'
_diffrn_measured_fraction_theta_full 0.952
_diffrn_measured_fraction_theta_max 0.951
_diffrn_measurement_device_type 'Bruker APEX II area detector'
_diffrn_measurement_method '\w scan'
_diffrn_radiation_type MoK\a
_diffrn_radiation_wavelength 0.71073
_diffrn_reflns_av_R_equivalents 0.0705
_diffrn_reflns_av_unetI/netI 0.0737
_diffrn_reflns_Laue_measured_fraction_full 0.952
_diffrn_reflns_Laue_measured_fraction_max 0.951
_diffrn_reflns_limit_h_max 17
_diffrn_reflns_limit_h_min -17
_diffrn_reflns_limit_k_max 9
_diffrn_reflns_limit_k_min -8
_diffrn_reflns_limit_l_max 45
_diffrn_reflns_limit_l_min -43
_diffrn_reflns_number 21974
_diffrn_reflns_point_group_measured_fraction_full 0.952
_diffrn_reflns_point_group_measured_fraction_max 0.951
_diffrn_reflns_theta_full 25.242
_diffrn_reflns_theta_max 25.370
_diffrn_reflns_theta_min 2.719
_exptl_absorpt_coefficient_mu 0.100
_exptl_absorpt_correction_type multi-scan
_exptl_absorpt_process_details SADABS
_exptl_crystal_colour YELLOW
_exptl_crystal_density_diffrn 1.095
_exptl_crystal_density_meas ?
_exptl_crystal_description block
_exptl_crystal_F_000 1584
_exptl_crystal_size_max 0.250
_exptl_crystal_size_mid 0.250
_exptl_crystal_size_min 0.200
_exptl_transmission_factor_max 0.7452
_exptl_transmission_factor_min 0.6815
_refine_diff_density_max 0.406
_refine_diff_density_min -0.319
_refine_diff_density_rms 0.053
_refine_ls_extinction_method none
_refine_ls_goodness_of_fit_ref 1.121
_refine_ls_hydrogen_treatment constr
_refine_ls_matrix_type full
_refine_ls_number_parameters 475
_refine_ls_number_reflns 7701
_refine_ls_number_restraints 0
_refine_ls_restrained_S_all 1.121
_refine_ls_R_factor_all 0.1043
_refine_ls_R_factor_gt 0.0589
_refine_ls_shift/su_max 0.005
_refine_ls_shift/su_mean 0.000
_refine_ls_structure_factor_coef Fsqd
_refine_ls_weighting_details 'w=1/[\s^2^(Fo^2^)+(0.0100P)^2^+3.4700P] where P=(Fo^2^+2Fc^2^)/3'
_refine_ls_weighting_scheme calc
_refine_ls_wR_factor_gt 0.1038
_refine_ls_wR_factor_ref 0.1256
_reflns_Friedel_coverage 0.000
_reflns_number_gt 5035
_reflns_number_total 7701
_reflns_threshold_expression 'I > 2\s(I)'
_cod_data_source_file c9dt04332b2.cif
_cod_data_source_block 3
_cod_depositor_comments
;
The following automatic conversions were performed:

data item '_exptl_absorpt_correction_type' value 'Multi-scan' was
changed to 'multi-scan' in accordance with the
/home/data/users/saulius/crontab/automatic-downloads/rss-feeds/RSC/lib/dictionaries/cif_core.dic
dictionary named 'cif_core.dic' version 2.4.2 last updated on
2011-04-26.

data item '_exptl_crystal_density_meas' value 'not measured' was
changed to '?' -- the value is perceived as not measured.

Automatic conversion script
Id: cif_fix_values 7556 2019-12-06 15:28:31Z antanas 

 Adding full bibliography for 7703070--7703079.cif.
;
_cod_original_sg_symbol_H-M 'P 21/c'
_cod_database_code 7703076
_shelx_shelxl_version_number 2014/7
_shelx_space_group_comment
;
The symmetry employed for this shelxl refinement is uniquely defined
by the following loop, which should always be used as a source of
symmetry information in preference to the above space-group names.
They are only intended as comments.
;
_shelx_estimated_absorpt_t_min 0.975
_shelx_estimated_absorpt_t_max 0.980

loop_
_space_group_symop_operation_xyz
'x, y, z'
'-x, y+1/2, -z+1/2'
'-x, -y, -z'
'x, -y-1/2, z-1/2'

loop_
_atom_site_label
_atom_site_type_symbol
_atom_site_fract_x
_atom_site_fract_y
_atom_site_fract_z
_atom_site_U_iso_or_equiv
_atom_site_adp_type
_atom_site_occupancy
_atom_site_site_symmetry_order
_atom_site_calc_flag
_atom_site_refinement_flags_posn
_atom_site_refinement_flags_adp
C34 C 0.5823(2) 0.3683(3) 0.06530(6) 0.0849(17) Uani 1 1 d G .
H34 H 0.5612 0.4248 0.0448 0.102 Uiso 1 1 calc R U
C35 C 0.52666(16) 0.3653(3) 0.09481(8) 0.0817(15) Uani 1 1 d G .
H35 H 0.4676 0.4197 0.0945 0.098 Uiso 1 1 calc R U
C36 C 0.55743(14) 0.2827(3) 0.12482(6) 0.0538(10) Uani 1 1 d G .
C31 C 0.64379(14) 0.2032(2) 0.12530(4) 0.0339(7) Uani 1 1 d G .
C32 C 0.69940(14) 0.2062(3) 0.09579(6) 0.0455(9) Uani 1 1 d G .
C33 C 0.6686(2) 0.2888(3) 0.06578(5) 0.0728(13) Uani 1 1 d G .
H33 H 0.7066 0.2908 0.0456 0.087 Uiso 1 1 calc R U
Al1 Al 0.20600(6) 0.70233(10) 0.05111(2) 0.0284(2) Uani 1 1 d . .
N1 N 0.22434(15) 0.9438(3) 0.05261(6) 0.0253(5) Uani 1 1 d . .
N2 N 0.15093(15) 0.7336(2) 0.09378(5) 0.0247(5) Uani 1 1 d . .
C1 C 0.18659(19) 1.0136(3) 0.07908(7) 0.0282(6) Uani 1 1 d . .
C8 C 0.2749(2) 1.0414(3) 0.02736(7) 0.0277(6) Uani 1 1 d . .
C16 C 0.1175(2) 0.6092(3) 0.11706(7) 0.0277(6) Uani 1 1 d . .
C2 C 0.1360(2) 0.9053(3) 0.10457(7) 0.0297(7) Uani 1 1 d . .
C13 C 0.2259(2) 1.1092(4) -0.00107(7) 0.0351(7) Uani 1 1 d . .
C9 C 0.3716(2) 1.0629(3) 0.03236(8) 0.0346(7) Uani 1 1 d . .
C17 C 0.0278(2) 0.5389(3) 0.11241(8) 0.0341(7) Uani 1 1 d . .
C21 C 0.1772(2) 0.5473(3) 0.14425(7) 0.0362(7) Uani 1 1 d . .
C22 C -0.0369(2) 0.5822(4) 0.08178(9) 0.0493(9) Uani 1 1 d . .
H22A H -0.0032 0.6512 0.0652 0.074 Uiso 1 1 calc R U
H22B H -0.0916 0.6421 0.0903 0.074 Uiso 1 1 calc R U
H22C H -0.0579 0.4814 0.0700 0.074 Uiso 1 1 calc R U
C14 C 0.4230(2) 0.9964(4) 0.06438(8) 0.0454(8) Uani 1 1 d . .
H14A H 0.4904 1.0174 0.0624 0.068 Uiso 1 1 calc R U
H14B H 0.4121 0.8780 0.0661 0.068 Uiso 1 1 calc R U
H14C H 0.3997 1.0508 0.0854 0.068 Uiso 1 1 calc R U
C12 C 0.2761(3) 1.1991(4) -0.02526(8) 0.0442(8) Uani 1 1 d . .
H12 H 0.2439 1.2478 -0.0447 0.053 Uiso 1 1 calc R U
C3 C 0.1912(2) 1.1960(3) 0.08517(8) 0.0448(8) Uani 1 1 d . .
H3A H 0.2505 1.2235 0.0973 0.067 Uiso 1 1 calc R U
H3B H 0.1385 1.2299 0.0996 0.067 Uiso 1 1 calc R U
H3C H 0.1878 1.2533 0.0626 0.067 Uiso 1 1 calc R U
C10 C 0.4193(2) 1.1523(4) 0.00717(8) 0.0437(8) Uani 1 1 d . .
H10 H 0.4853 1.1678 0.0097 0.052 Uiso 1 1 calc R U
C11 C 0.3716(3) 1.2191(4) -0.02157(8) 0.0476(9) Uani 1 1 d . .
H11 H 0.4051 1.2786 -0.0387 0.057 Uiso 1 1 calc R U
C19 C 0.0531(3) 0.3709(4) 0.16419(9) 0.0542(10) Uani 1 1 d . .
H19 H 0.0302 0.2947 0.1808 0.065 Uiso 1 1 calc R U
C18 C -0.0032(3) 0.4221(4) 0.13653(9) 0.0490(9) Uani 1 1 d . .
H18 H -0.0644 0.3771 0.1337 0.059 Uiso 1 1 calc R U
C20 C 0.1424(3) 0.4310(4) 0.16755(8) 0.0501(9) Uani 1 1 d . .
H20 H 0.1819 0.3927 0.1862 0.060 Uiso 1 1 calc R U
C5 C 0.0311(2) 0.9549(4) 0.10292(9) 0.0453(8) Uani 1 1 d . .
H5A H 0.0067 0.9419 0.0789 0.068 Uiso 1 1 calc R U
H5B H 0.0248 1.0698 0.1101 0.068 Uiso 1 1 calc R U
H5C H -0.0045 0.8846 0.1187 0.068 Uiso 1 1 calc R U
C6 C 0.3279(2) 0.5898(4) 0.04878(9) 0.0464(9) Uani 1 1 d . .
H6A H 0.3643 0.6103 0.0704 0.070 Uiso 1 1 calc R U
H6B H 0.3626 0.6315 0.0287 0.070 Uiso 1 1 calc R U
H6C H 0.3176 0.4716 0.0460 0.070 Uiso 1 1 calc R U
C4 C 0.1743(3) 0.9437(4) 0.14179(7) 0.0467(9) Uani 1 1 d . .
H4A H 0.1474 0.8666 0.1585 0.070 Uiso 1 1 calc R U
H4B H 0.1571 1.0561 0.1482 0.070 Uiso 1 1 calc R U
H4C H 0.2429 0.9330 0.1423 0.070 Uiso 1 1 calc R U
C7 C 0.1268(2) 0.6372(4) 0.01048(8) 0.0516(9) Uani 1 1 d . .
H7A H 0.1132 0.5195 0.0118 0.077 Uiso 1 1 calc R U
H7B H 0.1599 0.6606 -0.0112 0.077 Uiso 1 1 calc R U
H7C H 0.0678 0.6992 0.0106 0.077 Uiso 1 1 calc R U
C15 C 0.1208(2) 1.0898(4) -0.00524(9) 0.0534(9) Uani 1 1 d . .
H15A H 0.1048 0.9728 -0.0059 0.080 Uiso 1 1 calc R U
H15B H 0.0994 1.1419 -0.0272 0.080 Uiso 1 1 calc R U
H15C H 0.0899 1.1420 0.0146 0.080 Uiso 1 1 calc R U
C23 C 0.2786(2) 0.5980(4) 0.14836(9) 0.0554(10) Uani 1 1 d . .
H23A H 0.2858 0.6718 0.1685 0.083 Uiso 1 1 calc R U
H23B H 0.2983 0.6549 0.1271 0.083 Uiso 1 1 calc R U
H23C H 0.3177 0.5004 0.1521 0.083 Uiso 1 1 calc R U
Al2 Al 0.65012(7) -0.12589(11) 0.16318(2) 0.0346(2) Uani 1 1 d . .
N3 N 0.67279(15) 0.1116(3) 0.15565(6) 0.0284(5) Uani 1 1 d . .
N4 N 0.72445(16) -0.0948(3) 0.20251(6) 0.0282(5) Uani 1 1 d . .
C39 C 0.7676(2) -0.2200(3) 0.22366(7) 0.0279(6) Uani 1 1 d . .
C25 C 0.7388(2) 0.0773(3) 0.21354(7) 0.0327(7) Uani 1 1 d . .
C24 C 0.7137(2) 0.1835(3) 0.18192(7) 0.0301(7) Uani 1 1 d . .
C40 C 0.7171(2) -0.2988(4) 0.25022(7) 0.0366(7) Uani 1 1 d . .
C44 C 0.8597(2) -0.2720(3) 0.21698(8) 0.0344(7) Uani 1 1 d . .
C41 C 0.7627(3) -0.4174(4) 0.27116(8) 0.0482(9) Uani 1 1 d . .
H41 H 0.7293 -0.4692 0.2894 0.058 Uiso 1 1 calc R U
C43 C 0.9018(2) -0.3911(4) 0.23867(9) 0.0465(9) Uani 1 1 d . .
H43 H 0.9644 -0.4248 0.2345 0.056 Uiso 1 1 calc R U
C42 C 0.8538(3) -0.4599(4) 0.26584(9) 0.0530(10) Uani 1 1 d . .
H42 H 0.8841 -0.5371 0.2809 0.064 Uiso 1 1 calc R U
C26 C 0.7355(3) 0.3633(4) 0.18268(8) 0.0486(9) Uani 1 1 d . .
H26A H 0.8031 0.3795 0.1799 0.073 Uiso 1 1 calc R U
H26B H 0.7165 0.4096 0.2052 0.073 Uiso 1 1 calc R U
H26C H 0.7010 0.4183 0.1635 0.073 Uiso 1 1 calc R U
C46 C 0.9144(2) -0.2096(4) 0.18637(9) 0.0496(9) Uani 1 1 d . .
H46A H 0.8721 -0.1503 0.1702 0.074 Uiso 1 1 calc R U
H46B H 0.9427 -0.3024 0.1741 0.074 Uiso 1 1 calc R U
H46C H 0.9640 -0.1353 0.1949 0.074 Uiso 1 1 calc R U
C28 C 0.8405(2) 0.1164(4) 0.22559(10) 0.0569(10) Uani 1 1 d . .
H28A H 0.8602 0.0390 0.2440 0.085 Uiso 1 1 calc R U
H28B H 0.8435 0.2286 0.2348 0.085 Uiso 1 1 calc R U
H28C H 0.8823 0.1065 0.2056 0.085 Uiso 1 1 calc R U
C27 C 0.6726(3) 0.1286(4) 0.24307(8) 0.0559(10) Uani 1 1 d . .
H27A H 0.6072 0.1115 0.2353 0.084 Uiso 1 1 calc R U
H27B H 0.6824 0.2448 0.2487 0.084 Uiso 1 1 calc R U
H27C H 0.6860 0.0620 0.2640 0.084 Uiso 1 1 calc R U
C45 C 0.6147(2) -0.2653(5) 0.25621(9) 0.0608(10) Uani 1 1 d . .
H45A H 0.6087 -0.1842 0.2750 0.091 Uiso 1 1 calc R U
H45B H 0.5834 -0.3673 0.2629 0.091 Uiso 1 1 calc R U
H45C H 0.5854 -0.2225 0.2346 0.091 Uiso 1 1 calc R U
C29 C 0.6980(3) -0.2614(4) 0.12504(8) 0.0586(11) Uani 1 1 d . .
H29A H 0.7668 -0.2642 0.1265 0.088 Uiso 1 1 calc R U
H29B H 0.6778 -0.2147 0.1024 0.088 Uiso 1 1 calc R U
H29C H 0.6733 -0.3732 0.1271 0.088 Uiso 1 1 calc R U
C30 C 0.5132(2) -0.1588(5) 0.16786(10) 0.0703(12) Uani 1 1 d . .
H30A H 0.5004 -0.2750 0.1724 0.106 Uiso 1 1 calc R U
H30B H 0.4807 -0.1250 0.1461 0.106 Uiso 1 1 calc R U
H30C H 0.4906 -0.0926 0.1874 0.106 Uiso 1 1 calc R U
C38 C 0.7950(3) 0.1235(5) 0.09631(10) 0.0658(11) Uani 1 1 d . .
H38A H 0.8258 0.1404 0.1193 0.099 Uiso 1 1 calc R U
H38B H 0.8338 0.1711 0.0780 0.099 Uiso 1 1 calc R U
H38C H 0.7872 0.0056 0.0920 0.099 Uiso 1 1 calc R U
C37 C 0.4956(3) 0.2835(5) 0.15660(12) 0.0847(14) Uani 1 1 d . .
H37A H 0.4310 0.3109 0.1493 0.127 Uiso 1 1 calc R U
H37B H 0.5189 0.3653 0.1735 0.127 Uiso 1 1 calc R U
H37C H 0.4967 0.1747 0.1676 0.127 Uiso 1 1 calc R U

loop_
_atom_site_aniso_label
_atom_site_aniso_U_11
_atom_site_aniso_U_22
_atom_site_aniso_U_33
_atom_site_aniso_U_23
_atom_site_aniso_U_13
_atom_site_aniso_U_12
C34 0.150(5) 0.038(2) 0.064(3) 0.024(2) -0.059(3) -0.028(3)
C35 0.110(4) 0.037(2) 0.096(3) 0.009(2) -0.059(3) 0.008(2)
C36 0.064(2) 0.038(2) 0.058(2) 0.0049(17) -0.023(2) 0.0133(17)
C31 0.049(2) 0.0221(16) 0.0298(17) 0.0031(12) -0.0078(14) -0.0004(13)
C32 0.067(2) 0.0366(19) 0.0330(18) -0.0001(15) -0.0012(17) -0.0228(17)
C33 0.128(4) 0.057(3) 0.033(2) 0.0106(18) -0.011(2) -0.045(3)
Al1 0.0333(5) 0.0255(5) 0.0266(5) -0.0035(4) 0.0033(4) 0.0016(4)
N1 0.0264(13) 0.0277(13) 0.0217(12) 0.0024(10) -0.0008(10) 0.0014(10)
N2 0.0315(13) 0.0193(12) 0.0234(12) -0.0004(9) 0.0019(10) 0.0015(9)
C1 0.0336(17) 0.0250(16) 0.0258(16) 0.0005(12) -0.0004(13) 0.0007(12)
C8 0.0343(17) 0.0236(15) 0.0255(15) -0.0009(12) 0.0060(13) -0.0009(12)
C16 0.0366(17) 0.0214(15) 0.0253(15) -0.0009(12) 0.0033(13) 0.0041(12)
C2 0.0398(18) 0.0231(16) 0.0265(16) -0.0026(12) 0.0047(13) 0.0019(12)
C13 0.0438(19) 0.0334(17) 0.0282(16) 0.0057(13) 0.0028(14) 0.0060(14)
C9 0.0398(19) 0.0303(17) 0.0340(17) -0.0008(13) 0.0036(14) -0.0033(13)
C17 0.0400(19) 0.0290(17) 0.0338(17) -0.0060(13) 0.0101(14) -0.0037(13)
C21 0.051(2) 0.0292(17) 0.0280(17) -0.0016(13) 0.0000(15) 0.0117(14)
C22 0.0355(19) 0.064(2) 0.048(2) -0.0073(17) -0.0003(16) -0.0071(16)
C14 0.0372(19) 0.050(2) 0.049(2) 0.0064(16) -0.0086(16) -0.0068(15)
C12 0.067(2) 0.0353(19) 0.0305(18) 0.0071(14) 0.0082(16) 0.0058(17)
C3 0.065(2) 0.0269(17) 0.043(2) -0.0019(14) 0.0167(17) -0.0031(15)
C10 0.046(2) 0.040(2) 0.046(2) -0.0052(15) 0.0122(16) -0.0104(15)
C11 0.068(3) 0.037(2) 0.038(2) 0.0049(15) 0.0192(18) -0.0065(17)
C19 0.099(3) 0.0250(18) 0.040(2) 0.0050(15) 0.027(2) 0.0019(19)
C18 0.063(2) 0.033(2) 0.052(2) -0.0080(16) 0.0235(19) -0.0107(16)
C20 0.087(3) 0.032(2) 0.0310(19) 0.0036(14) 0.0060(18) 0.0163(18)
C5 0.046(2) 0.0331(18) 0.057(2) 0.0006(15) 0.0174(17) 0.0095(14)
C6 0.050(2) 0.0330(19) 0.056(2) 0.0003(15) 0.0119(17) 0.0098(15)
C4 0.086(3) 0.0304(18) 0.0238(17) -0.0030(13) 0.0006(17) -0.0050(16)
C7 0.056(2) 0.064(2) 0.0350(19) -0.0175(17) 0.0057(16) -0.0107(18)
C15 0.049(2) 0.067(2) 0.044(2) 0.0169(17) -0.0074(17) 0.0127(18)
C23 0.049(2) 0.068(3) 0.049(2) 0.0023(18) -0.0152(18) 0.0210(18)
Al2 0.0428(6) 0.0285(5) 0.0320(5) 0.0038(4) -0.0106(4) -0.0047(4)
N3 0.0318(14) 0.0274(13) 0.0261(13) 0.0030(10) -0.0018(10) 0.0043(10)
N4 0.0361(14) 0.0227(13) 0.0256(13) 0.0008(10) -0.0058(11) -0.0006(10)
C39 0.0373(17) 0.0244(15) 0.0218(15) 0.0004(12) -0.0065(13) -0.0003(12)
C25 0.0416(18) 0.0278(17) 0.0284(16) -0.0004(12) -0.0059(14) 0.0019(13)
C24 0.0356(17) 0.0248(16) 0.0298(16) -0.0010(12) 0.0019(13) 0.0046(12)
C40 0.051(2) 0.0344(18) 0.0243(16) 0.0006(13) -0.0008(14) -0.0042(15)
C44 0.0394(18) 0.0292(17) 0.0343(17) -0.0050(13) -0.0071(14) -0.0003(13)
C41 0.083(3) 0.037(2) 0.0249(17) 0.0042(14) -0.0087(18) -0.0085(18)
C43 0.053(2) 0.038(2) 0.047(2) -0.0104(16) -0.0198(18) 0.0125(16)
C42 0.088(3) 0.034(2) 0.035(2) 0.0001(15) -0.027(2) 0.0090(19)
C26 0.075(3) 0.0298(18) 0.040(2) -0.0016(14) -0.0078(18) -0.0022(16)
C46 0.041(2) 0.049(2) 0.059(2) -0.0056(17) 0.0077(17) 0.0027(16)
C28 0.061(2) 0.0287(19) 0.079(3) -0.0061(17) -0.037(2) -0.0003(16)
C27 0.090(3) 0.044(2) 0.0336(19) -0.0032(16) 0.0096(19) 0.0084(19)
C45 0.060(3) 0.071(3) 0.052(2) 0.0110(19) 0.0178(19) -0.009(2)
C29 0.104(3) 0.036(2) 0.035(2) -0.0027(15) -0.012(2) 0.0004(19)
C30 0.051(2) 0.086(3) 0.073(3) 0.022(2) -0.021(2) -0.027(2)
C38 0.065(3) 0.072(3) 0.061(3) -0.016(2) 0.028(2) -0.029(2)
C37 0.060(3) 0.097(3) 0.097(4) -0.006(3) -0.001(3) 0.044(2)

loop_
_atom_type_symbol
_atom_type_description
_atom_type_scat_dispersion_real
_atom_type_scat_dispersion_imag
_atom_type_scat_source
C C 0.0033 0.0016 'International Tables Vol C Tables 4.2.6.8 and 6.1.1.4'
H H 0.0000 0.0000 'International Tables Vol C Tables 4.2.6.8 and 6.1.1.4'
Al Al 0.0645 0.0514 'International Tables Vol C Tables 4.2.6.8 and 6.1.1.4'
N N 0.0061 0.0033 'International Tables Vol C Tables 4.2.6.8 and 6.1.1.4'

loop_
_geom_angle_atom_site_label_1
_geom_angle_atom_site_label_2
_geom_angle_atom_site_label_3
_geom_angle
C35 C34 C33 120.0
C35 C34 H34 120.0
C33 C34 H34 120.0
C36 C35 C34 120.0
C36 C35 H35 120.0
C34 C35 H35 120.0
C35 C36 C31 120.0
C35 C36 C37 118.6(2)
C31 C36 C37 121.4(2)
C36 C31 C32 120.0
C36 C31 N3 119.62(17)
C32 C31 N3 120.31(17)
C33 C32 C31 120.0
C33 C32 C38 119.5(2)
C31 C32 C38 120.5(2)
C32 C33 C34 120.0
C32 C33 H33 120.0
C34 C33 H33 120.0
N2 Al1 C6 119.87(13)
N2 Al1 C7 119.02(14)
C6 Al1 C7 109.29(15)
N2 Al1 N1 84.01(10)
C6 Al1 N1 110.33(12)
C7 Al1 N1 111.24(13)
C1 N1 C8 120.0(2)
C1 N1 Al1 113.80(19)
C8 N1 Al1 126.20(18)
C16 N2 C2 116.4(2)
C16 N2 Al1 127.08(17)
C2 N2 Al1 116.42(17)
N1 C1 C3 122.7(3)
N1 C1 C2 117.4(2)
C3 C1 C2 119.9(2)
C13 C8 C9 122.2(3)
C13 C8 N1 119.2(3)
C9 C8 N1 118.6(2)
C17 C16 C21 118.4(3)
C17 C16 N2 121.4(2)
C21 C16 N2 120.1(3)
N2 C2 C1 107.5(2)
N2 C2 C4 113.5(2)
C1 C2 C4 108.0(2)
N2 C2 C5 112.4(2)
C1 C2 C5 107.1(2)
C4 C2 C5 107.9(2)
C12 C13 C8 118.1(3)
C12 C13 C15 120.6(3)
C8 C13 C15 121.3(3)
C10 C9 C8 117.7(3)
C10 C9 C14 120.6(3)
C8 C9 C14 121.6(3)
C18 C17 C16 119.4(3)
C18 C17 C22 118.0(3)
C16 C17 C22 122.6(3)
C20 C21 C16 119.4(3)
C20 C21 C23 118.1(3)
C16 C21 C23 122.4(3)
C17 C22 H22A 109.5
C17 C22 H22B 109.5
H22A C22 H22B 109.5
C17 C22 H22C 109.5
H22A C22 H22C 109.5
H22B C22 H22C 109.5
C9 C14 H14A 109.5
C9 C14 H14B 109.5
H14A C14 H14B 109.5
C9 C14 H14C 109.5
H14A C14 H14C 109.5
H14B C14 H14C 109.5
C11 C12 C13 121.1(3)
C11 C12 H12 119.4
C13 C12 H12 119.4
C1 C3 H3A 109.5
C1 C3 H3B 109.5
H3A C3 H3B 109.5
C1 C3 H3C 109.5
H3A C3 H3C 109.5
H3B C3 H3C 109.5
C11 C10 C9 120.7(3)
C11 C10 H10 119.6
C9 C10 H10 119.6
C12 C11 C10 120.1(3)
C12 C11 H11 120.0
C10 C11 H11 120.0
C20 C19 C18 119.3(3)
C20 C19 H19 120.3
C18 C19 H19 120.3
C19 C18 C17 121.5(3)
C19 C18 H18 119.2
C17 C18 H18 119.2
C19 C20 C21 121.6(3)
C19 C20 H20 119.2
C21 C20 H20 119.2
C2 C5 H5A 109.5
C2 C5 H5B 109.5
H5A C5 H5B 109.5
C2 C5 H5C 109.5
H5A C5 H5C 109.5
H5B C5 H5C 109.5
Al1 C6 H6A 109.5
Al1 C6 H6B 109.5
H6A C6 H6B 109.5
Al1 C6 H6C 109.5
H6A C6 H6C 109.5
H6B C6 H6C 109.5
C2 C4 H4A 109.5
C2 C4 H4B 109.5
H4A C4 H4B 109.5
C2 C4 H4C 109.5
H4A C4 H4C 109.5
H4B C4 H4C 109.5
Al1 C7 H7A 109.5
Al1 C7 H7B 109.5
H7A C7 H7B 109.5
Al1 C7 H7C 109.5
H7A C7 H7C 109.5
H7B C7 H7C 109.5
C13 C15 H15A 109.5
C13 C15 H15B 109.5
H15A C15 H15B 109.5
C13 C15 H15C 109.5
H15A C15 H15C 109.5
H15B C15 H15C 109.5
C21 C23 H23A 109.5
C21 C23 H23B 109.5
H23A C23 H23B 109.5
C21 C23 H23C 109.5
H23A C23 H23C 109.5
H23B C23 H23C 109.5
N4 Al2 C29 118.72(14)
N4 Al2 C30 119.80(15)
C29 Al2 C30 110.45(18)
N4 Al2 N3 83.74(10)
C29 Al2 N3 112.47(13)
C30 Al2 N3 107.98(14)
C24 N3 C31 120.6(2)
C24 N3 Al2 113.79(18)
C31 N3 Al2 125.51(16)
C39 N4 C25 117.5(2)
C39 N4 Al2 126.57(17)
C25 N4 Al2 115.95(16)
C44 C39 C40 119.0(3)
C44 C39 N4 120.2(2)
C40 C39 N4 120.7(3)
N4 C25 C24 106.6(2)
N4 C25 C27 112.5(2)
C24 C25 C27 106.7(2)
N4 C25 C28 113.8(2)
C24 C25 C28 108.8(3)
C27 C25 C28 108.1(3)
N3 C24 C26 123.3(3)
N3 C24 C25 116.9(2)
C26 C24 C25 119.8(2)
C41 C40 C39 119.0(3)
C41 C40 C45 118.4(3)
C39 C40 C45 122.5(3)
C43 C44 C39 119.4(3)
C43 C44 C46 118.0(3)
C39 C44 C46 122.6(3)
C42 C41 C40 121.3(3)
C42 C41 H41 119.3
C40 C41 H41 119.3
C42 C43 C44 121.0(3)
C42 C43 H43 119.5
C44 C43 H43 119.5
C41 C42 C43 120.0(3)
C41 C42 H42 120.0
C43 C42 H42 120.0
C24 C26 H26A 109.5
C24 C26 H26B 109.5
H26A C26 H26B 109.5
C24 C26 H26C 109.5
H26A C26 H26C 109.5
H26B C26 H26C 109.5
C44 C46 H46A 109.5
C44 C46 H46B 109.5
H46A C46 H46B 109.5
C44 C46 H46C 109.5
H46A C46 H46C 109.5
H46B C46 H46C 109.5
C25 C28 H28A 109.5
C25 C28 H28B 109.5
H28A C28 H28B 109.5
C25 C28 H28C 109.5
H28A C28 H28C 109.5
H28B C28 H28C 109.5
C25 C27 H27A 109.5
C25 C27 H27B 109.5
H27A C27 H27B 109.5
C25 C27 H27C 109.5
H27A C27 H27C 109.5
H27B C27 H27C 109.5
C40 C45 H45A 109.5
C40 C45 H45B 109.5
H45A C45 H45B 109.5
C40 C45 H45C 109.5
H45A C45 H45C 109.5
H45B C45 H45C 109.5
Al2 C29 H29A 109.5
Al2 C29 H29B 109.5
H29A C29 H29B 109.5
Al2 C29 H29C 109.5
H29A C29 H29C 109.5
H29B C29 H29C 109.5
Al2 C30 H30A 109.5
Al2 C30 H30B 109.5
H30A C30 H30B 109.5
Al2 C30 H30C 109.5
H30A C30 H30C 109.5
H30B C30 H30C 109.5
C32 C38 H38A 109.5
C32 C38 H38B 109.5
H38A C38 H38B 109.5
C32 C38 H38C 109.5
H38A C38 H38C 109.5
H38B C38 H38C 109.5
C36 C37 H37A 109.5
C36 C37 H37B 109.5
H37A C37 H37B 109.5
C36 C37 H37C 109.5
H37A C37 H37C 109.5
H37B C37 H37C 109.5

loop_
_geom_bond_atom_site_label_1
_geom_bond_atom_site_label_2
_geom_bond_distance
C34 C35 1.3900
C34 C33 1.3900
C34 H34 0.9500
C35 C36 1.3900
C35 H35 0.9500
C36 C31 1.3900
C36 C37 1.513(5)
C31 C32 1.3900
C31 N3 1.431(3)
C32 C33 1.3900
C32 C38 1.519(4)
C33 H33 0.9500
Al1 N2 1.839(2)
Al1 C6 1.967(3)
Al1 C7 1.970(3)
Al1 N1 1.986(2)
N1 C1 1.286(3)
N1 C8 1.451(3)
N2 C16 1.435(3)
N2 C2 1.475(3)
C1 C3 1.505(4)
C1 C2 1.508(4)
C8 C13 1.391(4)
C8 C9 1.397(4)
C16 C17 1.408(4)
C16 C21 1.419(4)
C2 C4 1.542(4)
C2 C5 1.547(4)
C13 C12 1.388(4)
C13 C15 1.510(4)
C9 C10 1.394(4)
C9 C14 1.511(4)
C17 C18 1.402(4)
C17 C22 1.514(4)
C21 C20 1.397(4)
C21 C23 1.507(5)
C22 H22A 0.9800
C22 H22B 0.9800
C22 H22C 0.9800
C14 H14A 0.9800
C14 H14B 0.9800
C14 H14C 0.9800
C12 C11 1.374(5)
C12 H12 0.9500
C3 H3A 0.9800
C3 H3B 0.9800
C3 H3C 0.9800
C10 C11 1.388(4)
C10 H10 0.9500
C11 H11 0.9500
C19 C20 1.366(5)
C19 C18 1.376(5)
C19 H19 0.9500
C18 H18 0.9500
C20 H20 0.9500
C5 H5A 0.9800
C5 H5B 0.9800
C5 H5C 0.9800
C6 H6A 0.9800
C6 H6B 0.9800
C6 H6C 0.9800
C4 H4A 0.9800
C4 H4B 0.9800
C4 H4C 0.9800
C7 H7A 0.9800
C7 H7B 0.9800
C7 H7C 0.9800
C15 H15A 0.9800
C15 H15B 0.9800
C15 H15C 0.9800
C23 H23A 0.9800
C23 H23B 0.9800
C23 H23C 0.9800
Al2 N4 1.835(2)
Al2 C29 1.960(3)
Al2 C30 1.980(4)
Al2 N3 1.983(2)
N3 C24 1.289(3)
N4 C39 1.431(3)
N4 C25 1.477(3)
C39 C44 1.406(4)
C39 C40 1.409(4)
C25 C24 1.520(4)
C25 C27 1.542(4)
C25 C28 1.543(4)
C24 C26 1.497(4)
C40 C41 1.404(4)
C40 C45 1.505(5)
C44 C43 1.401(4)
C44 C46 1.506(4)
C41 C42 1.361(5)
C41 H41 0.9500
C43 C42 1.373(5)
C43 H43 0.9500
C42 H42 0.9500
C26 H26A 0.9800
C26 H26B 0.9800
C26 H26C 0.9800
C46 H46A 0.9800
C46 H46B 0.9800
C46 H46C 0.9800
C28 H28A 0.9800
C28 H28B 0.9800
C28 H28C 0.9800
C27 H27A 0.9800
C27 H27B 0.9800
C27 H27C 0.9800
C45 H45A 0.9800
C45 H45B 0.9800
C45 H45C 0.9800
C29 H29A 0.9800
C29 H29B 0.9800
C29 H29C 0.9800
C30 H30A 0.9800
C30 H30B 0.9800
C30 H30C 0.9800
C38 H38A 0.9800
C38 H38B 0.9800
C38 H38C 0.9800
C37 H37A 0.9800
C37 H37B 0.9800
C37 H37C 0.9800

loop_
_geom_torsion_atom_site_label_1
_geom_torsion_atom_site_label_2
_geom_torsion_atom_site_label_3
_geom_torsion_atom_site_label_4
_geom_torsion
C33 C34 C35 C36 0.0
C34 C35 C36 C31 0.0
C34 C35 C36 C37 179.4(3)
C35 C36 C31 C32 0.0
C37 C36 C31 C32 -179.3(3)
C35 C36 C31 N3 -176.9(2)
C37 C36 C31 N3 3.8(3)
C36 C31 C32 C33 0.0
N3 C31 C32 C33 176.8(2)
C36 C31 C32 C38 178.4(2)
N3 C31 C32 C38 -4.8(3)
C31 C32 C33 C34 0.0
C38 C32 C33 C34 -178.4(2)
C35 C34 C33 C32 0.0
C6 Al1 N2 C16 -64.6(3)
C7 Al1 N2 C16 74.4(3)
N1 Al1 N2 C16 -174.6(2)
C6 Al1 N2 C2 118.1(2)
C7 Al1 N2 C2 -102.9(2)
N1 Al1 N2 C2 8.06(19)
C8 N1 C1 C3 0.7(4)
Al1 N1 C1 C3 -179.5(2)
C8 N1 C1 C2 -179.4(2)
Al1 N1 C1 C2 0.4(3)
C1 N1 C8 C13 -88.6(3)
Al1 N1 C8 C13 91.6(3)
C1 N1 C8 C9 91.9(3)
Al1 N1 C8 C9 -87.9(3)
C2 N2 C16 C17 94.0(3)
Al1 N2 C16 C17 -83.4(3)
C2 N2 C16 C21 -89.8(3)
Al1 N2 C16 C21 92.9(3)
C16 N2 C2 C1 173.0(2)
Al1 N2 C2 C1 -9.4(3)
C16 N2 C2 C4 53.5(3)
Al1 N2 C2 C4 -128.9(2)
C16 N2 C2 C5 -69.3(3)
Al1 N2 C2 C5 108.3(2)
N1 C1 C2 N2 5.4(3)
C3 C1 C2 N2 -174.6(2)
N1 C1 C2 C4 128.4(3)
C3 C1 C2 C4 -51.7(3)
N1 C1 C2 C5 -115.6(3)
C3 C1 C2 C5 64.3(3)
C9 C8 C13 C12 0.8(4)
N1 C8 C13 C12 -178.7(3)
C9 C8 C13 C15 -177.7(3)
N1 C8 C13 C15 2.8(4)
C13 C8 C9 C10 -1.6(4)
N1 C8 C9 C10 177.9(3)
C13 C8 C9 C14 176.6(3)
N1 C8 C9 C14 -3.9(4)
C21 C16 C17 C18 5.9(4)
N2 C16 C17 C18 -177.7(2)
C21 C16 C17 C22 -172.9(3)
N2 C16 C17 C22 3.4(4)
C17 C16 C21 C20 -6.1(4)
N2 C16 C21 C20 177.5(2)
C17 C16 C21 C23 171.7(3)
N2 C16 C21 C23 -4.7(4)
C8 C13 C12 C11 0.8(5)
C15 C13 C12 C11 179.4(3)
C8 C9 C10 C11 0.8(4)
C14 C9 C10 C11 -177.4(3)
C13 C12 C11 C10 -1.7(5)
C9 C10 C11 C12 0.8(5)
C20 C19 C18 C17 -2.4(5)
C16 C17 C18 C19 -1.8(5)
C22 C17 C18 C19 177.1(3)
C18 C19 C20 C21 2.1(5)
C16 C21 C20 C19 2.1(5)
C23 C21 C20 C19 -175.8(3)
C36 C31 N3 C24 -84.8(3)
C32 C31 N3 C24 98.4(3)
C36 C31 N3 Al2 91.9(2)
C32 C31 N3 Al2 -85.0(2)
C29 Al2 N4 C39 -53.2(3)
C30 Al2 N4 C39 87.4(3)
N3 Al2 N4 C39 -165.4(2)
C29 Al2 N4 C25 128.2(2)
C30 Al2 N4 C25 -91.2(2)
N3 Al2 N4 C25 16.0(2)
C25 N4 C39 C44 -88.6(3)
Al2 N4 C39 C44 92.8(3)
C25 N4 C39 C40 94.7(3)
Al2 N4 C39 C40 -83.9(3)
C39 N4 C25 C24 162.7(2)
Al2 N4 C25 C24 -18.6(3)
C39 N4 C25 C27 -80.7(3)
Al2 N4 C25 C27 98.0(3)
C39 N4 C25 C28 42.7(4)
Al2 N4 C25 C28 -138.6(2)
C31 N3 C24 C26 -1.1(4)
Al2 N3 C24 C26 -178.2(2)
C31 N3 C24 C25 177.8(2)
Al2 N3 C24 C25 0.8(3)
N4 C25 C24 N3 10.8(3)
C27 C25 C24 N3 -109.6(3)
C28 C25 C24 N3 133.9(3)
N4 C25 C24 C26 -170.2(3)
C27 C25 C24 C26 69.4(4)
C28 C25 C24 C26 -47.1(4)
C44 C39 C40 C41 5.2(4)
N4 C39 C40 C41 -178.0(2)
C44 C39 C40 C45 -172.5(3)
N4 C39 C40 C45 4.3(4)
C40 C39 C44 C43 -5.2(4)
N4 C39 C44 C43 178.0(2)
C40 C39 C44 C46 172.3(3)
N4 C39 C44 C46 -4.5(4)
C39 C40 C41 C42 -1.3(5)
C45 C40 C41 C42 176.4(3)
C39 C44 C43 C42 1.3(4)
C46 C44 C43 C42 -176.3(3)
C40 C41 C42 C43 -2.6(5)
C44 C43 C42 C41 2.7(5)
